data_2243428
loop_
_publ_author_name
'Stenfors, Brock A.'
'Staples, Richard J.'
'Biros, Shannon M.'
'Ngassa, Felix N.'

_publ_section_title
;
 Crystal structure of
 <i>N</i>,<i>N</i>-diisopropyl-4-methylbenzenesulfonamide
;
_journal_coeditor_code PK2628
_journal_issue 7
_journal_name_full 'Acta Crystallographica Section E'
_journal_page_first 1018
_journal_page_last 1021
_journal_paper_doi 10.1107/S2056989020007185
_journal_volume 76
_journal_year 2020
_chemical_absolute_configuration ad
_chemical_formula_iupac 'C13 H21 N O2 S'
_chemical_formula_moiety 'C13 H21 N O2 S'
_chemical_formula_sum 'C13 H21 N O2 S'
_chemical_formula_weight 255.37
_chemical_name_systematic
;
<i>N</i>,<i>N</i>-Diisopropyl-4-methylbenzenesulfonamide
;
_space_group_crystal_system monoclinic
_space_group_IT_number 7
_space_group_name_Hall 'P -2yc'
_space_group_name_H-M_alt 'P 1 c 1'
_atom_sites_solution_hydrogens geom
_atom_sites_solution_primary direct
_audit_creation_method
;
Olex2 1.2-alpha
(compiled 2018.07.26 svn.r3523 for OlexSys, GUI svn.r5532)
;
_cell_angle_alpha 90
_cell_angle_beta 108.1513(8)
_cell_angle_gamma 90
_cell_formula_units_Z 4
_cell_length_a 12.87828(18)
_cell_length_b 6.88418(10)
_cell_length_c 16.2080(2)
_cell_measurement_reflns_used 9971
_cell_measurement_temperature 173(2)
_cell_measurement_theta_max 72.095
_cell_measurement_theta_min 3.612
_cell_volume 1365.44(3)
_computing_cell_refinement
;
SAINT (Bruker, 2013)
;
_computing_data_collection
;
APEX2 (Bruker, 2013)
;
_computing_data_reduction
;
SAINT  (Bruker, 2013)
;
_computing_molecular_graphics
;
<i>OLEX2</i> (Dolomanov <i>et al.</i>,  2009; Bourhis <i>et al.</i>,
2015) and
XP (Sheldrick, 2008)
;
_computing_publication_material
;
<i>CrystalMaker</i> (Palmer, 2007)
;
_computing_structure_refinement
;
ShelXL (Sheldrick, 2015)
;
_computing_structure_solution
;
ShelXS (Sheldrick, 2008)
;
_diffrn_ambient_temperature 172.98
_diffrn_measured_fraction_theta_full 1.000
_diffrn_measured_fraction_theta_max 0.997
_diffrn_measurement_device_type 'Bruker APEXII CCD'
_diffrn_measurement_method '\f and \w scans'
_diffrn_radiation_type CuK\a
_diffrn_radiation_wavelength 1.54178
_diffrn_reflns_av_R_equivalents 0.0340
_diffrn_reflns_av_unetI/netI 0.0337
_diffrn_reflns_limit_h_max 15
_diffrn_reflns_limit_h_min -15
_diffrn_reflns_limit_k_max 8
_diffrn_reflns_limit_k_min -8
_diffrn_reflns_limit_l_max 18
_diffrn_reflns_limit_l_min -20
_diffrn_reflns_number 15150
_diffrn_reflns_theta_full 67.679
_diffrn_reflns_theta_max 72.088
_diffrn_reflns_theta_min 3.612
_diffrn_standards_number 0
_exptl_absorpt_coefficient_mu 2.031
_exptl_absorpt_correction_T_max 0.7536
_exptl_absorpt_correction_T_min 0.6400
_exptl_absorpt_correction_type multi-scan
_exptl_absorpt_process_details
;
(SADABS; Bruker, 2013)
;
_exptl_crystal_colour colourless
_exptl_crystal_density_diffrn 1.242
_exptl_crystal_description block
_exptl_crystal_F_000 552
_exptl_crystal_size_max 0.182
_exptl_crystal_size_mid 0.164
_exptl_crystal_size_min 0.139
_refine_diff_density_max 0.630
_refine_diff_density_min -0.239
_refine_ls_abs_structure_details
;
Flack <i>x</i> determined using 2083 quotients
[(<i>I</i>^+^)-(<i>I</i>^-^)]/[(<i>I</i>^+^)+(<i>I</i>^-^)]
(Parsons <i>et al.</i>,  2013)
;
_refine_ls_abs_structure_Flack 0.002(14)
_refine_ls_extinction_method none
_refine_ls_goodness_of_fit_ref 1.072
_refine_ls_hydrogen_treatment constr
_refine_ls_matrix_type full
_refine_ls_number_parameters 317
_refine_ls_number_reflns 4924
_refine_ls_number_restraints 2
_refine_ls_restrained_S_all 1.072
_refine_ls_R_factor_all 0.0436
_refine_ls_R_factor_gt 0.0422
_refine_ls_shift/su_max 0.000
_refine_ls_shift/su_mean 0.000
_refine_ls_structure_factor_coef Fsqd
_refine_ls_weighting_details 'w=1/[\s^2^(Fo^2^)+(0.0814P)^2^+0.0782P] where P=(Fo^2^+2Fc^2^)/3'
_refine_ls_weighting_scheme calc
_refine_ls_wR_factor_gt 0.1079
_refine_ls_wR_factor_ref 0.1094
_reflns_number_gt 4746
_reflns_number_total 4924
_reflns_threshold_expression 'I > 2\s(I)'
_cod_data_source_file pk2628sup1.cif
_cod_data_source_block I
_cod_original_cell_volume 1365.43(3)
_cod_database_code 2243428
_shelx_space_group_comment
;
The symmetry employed for this shelxl refinement is uniquely defined
by the following loop, which should always be used as a source of
symmetry information in preference to the above space-group names.
They are only intended as comments.
;
_shelx_estimated_absorpt_t_min 0.709
_shelx_estimated_absorpt_t_max 0.765
_shelxl_version_number 2.014

loop_
_space_group_symop_operation_xyz
'x, y, z'
'x, -y, z+1/2'

loop_
_atom_site_type_symbol
_atom_site_label
_atom_site_fract_x
_atom_site_fract_y
_atom_site_fract_z
_atom_site_U_iso_or_equiv
_atom_site_adp_type
_atom_site_calc_flag
_atom_site_occupancy
_atom_site_disorder_assembly
_atom_site_disorder_group
S S1 0.25085(5) 0.34566(10) 0.27005(5) 0.0236(2) Uani d 1 . .
O O1 0.1864(2) 0.3511(4) 0.32791(17) 0.0323(6) Uani d 1 . .
O O2 0.3339(2) 0.4906(3) 0.27789(17) 0.0315(5) Uani d 1 . .
N N1 0.3086(2) 0.1339(4) 0.27951(19) 0.0249(6) Uani d 1 . .
C C1 0.1606(3) 0.3671(5) 0.1623(2) 0.0240(7) Uani d 1 . .
C C2 0.0507(3) 0.3170(5) 0.1436(2) 0.0274(7) Uani d 1 . .
H H2 0.0228 0.2759 0.1885 0.033 Uiso calc 1 . .
C C3 -0.0170(3) 0.3280(5) 0.0586(3) 0.0308(7) Uani d 1 . .
H H3 -0.0918 0.2937 0.0456 0.037 Uiso calc 1 . .
C C4 0.0219(3) 0.3880(5) -0.0081(2) 0.0298(7) Uani d 1 . .
C C5 0.1322(3) 0.4381(5) 0.0119(2) 0.0303(7) Uani d 1 . .
H H5 0.1603 0.4787 -0.0330 0.036 Uiso calc 1 . .
C C6 0.2006(3) 0.4289(5) 0.0968(2) 0.0291(7) Uani d 1 . .
H H6 0.2752 0.4652 0.1101 0.035 Uiso calc 1 . .
C C7 -0.0533(3) 0.4041(6) -0.1000(3) 0.0393(9) Uani d 1 . .
H H7A -0.1056 0.5097 -0.1038 0.059 Uiso calc 1 . .
H H7B -0.0930 0.2816 -0.1171 0.059 Uiso calc 1 . .
H H7C -0.0103 0.4315 -0.1390 0.059 Uiso calc 1 . .
C C8 0.2723(3) -0.0367(5) 0.3194(2) 0.0271(7) Uani d 1 . .
H H8 0.3160 -0.1489 0.3092 0.033 Uiso calc 1 . .
C C9 0.3011(3) -0.0184(6) 0.4176(3) 0.0365(8) Uani d 1 . .
H H9A 0.2604 0.0900 0.4318 0.055 Uiso calc 1 . .
H H9B 0.3797 0.0054 0.4428 0.055 Uiso calc 1 . .
H H9C 0.2818 -0.1391 0.4415 0.055 Uiso calc 1 . .
C C10 0.1530(3) -0.0920(6) 0.2761(3) 0.0357(8) Uani d 1 . .
H H10A 0.1378 -0.0968 0.2130 0.054 Uiso calc 1 . .
H H10B 0.1056 0.0050 0.2905 0.054 Uiso calc 1 . .
H H10C 0.1389 -0.2198 0.2971 0.054 Uiso calc 1 . .
C C11 0.3851(3) 0.0994(5) 0.2283(2) 0.0279(7) Uani d 1 . .
H H11 0.3971 0.2268 0.2030 0.034 Uiso calc 1 . .
C C12 0.3388(4) -0.0400(6) 0.1535(3) 0.0396(9) Uani d 1 . .
H H12A 0.2677 0.0079 0.1168 0.059 Uiso calc 1 . .
H H12B 0.3296 -0.1685 0.1763 0.059 Uiso calc 1 . .
H H12C 0.3890 -0.0495 0.1190 0.059 Uiso calc 1 . .
C C13 0.4957(3) 0.0315(7) 0.2889(3) 0.0405(9) Uani d 1 . .
H H13A 0.4871 -0.0953 0.3135 0.061 Uiso calc 1 . .
H H13B 0.5230 0.1260 0.3359 0.061 Uiso calc 1 . .
H H13C 0.5478 0.0203 0.2561 0.061 Uiso calc 1 . .
S S1A 0.68214(5) 0.14554(10) 0.62704(5) 0.0245(2) Uani d 1 . .
O O1A 0.7462(2) 0.1368(4) 0.71678(18) 0.0341(6) Uani d 1 . .
O O2A 0.5988(2) 0.0023(4) 0.59227(18) 0.0321(6) Uani d 1 . .
N N1A 0.6249(2) 0.3582(4) 0.60873(19) 0.0245(6) Uani d 1 . .
C C1A 0.7733(3) 0.1253(5) 0.5650(2) 0.0244(6) Uani d 1 . .
C C2A 0.8822(3) 0.1807(5) 0.6000(2) 0.0273(7) Uani d 1 . .
H H2A 0.9094 0.2242 0.6584 0.033 Uiso calc 1 . .
C C3A 0.9505(3) 0.1721(5) 0.5491(3) 0.0298(7) Uani d 1 . .
H H3A 1.0248 0.2099 0.5732 0.036 Uiso calc 1 . .
C C4A 0.9125(3) 0.1091(5) 0.4631(2) 0.0295(7) Uani d 1 . .
C C5A 0.8030(3) 0.0539(5) 0.4289(2) 0.0300(7) Uani d 1 . .
H H5A 0.7754 0.0116 0.3703 0.036 Uiso calc 1 . .
C C6A 0.7346(3) 0.0606(5) 0.4797(2) 0.0275(7) Uani d 1 . .
H H6A 0.6606 0.0207 0.4561 0.033 Uiso calc 1 . .
C C7A 0.9887(3) 0.0957(6) 0.4096(3) 0.0395(9) Uani d 1 . .
H H7AA 1.0400 -0.0115 0.4310 0.059 Uiso calc 1 . .
H H7AB 1.0293 0.2177 0.4142 0.059 Uiso calc 1 . .
H H7AC 0.9464 0.0723 0.3488 0.059 Uiso calc 1 . .
C C8A 0.6606(3) 0.5254(5) 0.6691(2) 0.0284(7) Uani d 1 . .
H H8A 0.6168 0.6393 0.6390 0.034 Uiso calc 1 . .
C C9A 0.6315(4) 0.4982(6) 0.7524(3) 0.0400(9) Uani d 1 . .
H H9AA 0.5536 0.4672 0.7381 0.060 Uiso calc 1 . .
H H9AB 0.6472 0.6181 0.7867 0.060 Uiso calc 1 . .
H H9AC 0.6749 0.3916 0.7863 0.060 Uiso calc 1 . .
C C10A 0.7800(3) 0.5825(6) 0.6868(3) 0.0396(9) Uani d 1 . .
H H10E 0.7948 0.7034 0.7204 0.059 Uiso calc 1 . .
H H10D 0.7948 0.6015 0.6316 0.059 Uiso calc 1 . .
H H10F 0.8273 0.4791 0.7199 0.059 Uiso calc 1 . .
C C11A 0.5500(3) 0.3973(5) 0.5205(2) 0.0285(7) Uani d 1 . .
H H11A 0.5371 0.2713 0.4882 0.034 Uiso calc 1 . .
C C12A 0.5984(3) 0.5382(6) 0.4700(3) 0.0382(8) Uani d 1 . .
H H12D 0.6099 0.6647 0.4992 0.057 Uiso calc 1 . .
H H12E 0.5480 0.5529 0.4110 0.057 Uiso calc 1 . .
H H12F 0.6684 0.4876 0.4674 0.057 Uiso calc 1 . .
C C13A 0.4399(3) 0.4693(6) 0.5249(3) 0.0371(8) Uani d 1 . .
H H13D 0.4116 0.3783 0.5592 0.056 Uiso calc 1 . .
H H13E 0.3883 0.4781 0.4660 0.056 Uiso calc 1 . .
H H13F 0.4489 0.5978 0.5522 0.056 Uiso calc 1 . .

loop_
_atom_site_aniso_label
_atom_site_aniso_U_11
_atom_site_aniso_U_22
_atom_site_aniso_U_33
_atom_site_aniso_U_12
_atom_site_aniso_U_13
_atom_site_aniso_U_23
S1 0.0291(4) 0.0182(4) 0.0235(4) 0.0012(3) 0.0081(3) -0.0022(3)
O1 0.0406(14) 0.0291(14) 0.0286(13) 0.0074(10) 0.0126(10) -0.0021(9)
O2 0.0357(12) 0.0214(11) 0.0341(13) -0.0035(10) 0.0062(10) -0.0020(9)
N1 0.0300(15) 0.0225(14) 0.0233(15) 0.0042(11) 0.0100(12) 0.0020(10)
C1 0.0288(15) 0.0201(15) 0.0230(16) 0.0045(12) 0.0080(12) 0.0001(11)
C2 0.0284(15) 0.0218(14) 0.0338(17) 0.0031(13) 0.0123(13) 0.0005(12)
C3 0.0286(15) 0.0212(15) 0.0400(19) 0.0001(12) 0.0070(14) -0.0023(13)
C4 0.0387(17) 0.0178(14) 0.0301(18) 0.0067(14) 0.0067(14) -0.0014(12)
C5 0.0381(17) 0.0265(17) 0.0280(17) 0.0061(14) 0.0130(13) 0.0056(13)
C6 0.0300(15) 0.0265(17) 0.0313(18) 0.0021(13) 0.0104(13) 0.0052(13)
C7 0.049(2) 0.0281(18) 0.0316(19) 0.0017(16) -0.0012(15) -0.0011(14)
C8 0.0343(16) 0.0201(15) 0.0298(17) 0.0005(13) 0.0140(13) 0.0030(13)
C9 0.047(2) 0.0337(19) 0.0285(18) -0.0011(16) 0.0117(15) 0.0063(14)
C10 0.0382(18) 0.0300(17) 0.043(2) -0.0069(15) 0.0182(15) -0.0011(15)
C11 0.0323(16) 0.0247(15) 0.0301(17) 0.0029(13) 0.0144(13) 0.0013(13)
C12 0.052(2) 0.040(2) 0.0306(19) 0.0053(18) 0.0188(16) -0.0065(15)
C13 0.0327(17) 0.046(2) 0.045(2) 0.0097(16) 0.0149(16) 0.0061(17)
S1A 0.0310(4) 0.0190(4) 0.0267(4) 0.0036(3) 0.0135(3) 0.0040(3)
O1A 0.0438(15) 0.0305(13) 0.0311(14) 0.0098(11) 0.0161(11) 0.0078(9)
O2A 0.0371(12) 0.0230(12) 0.0422(15) -0.0022(10) 0.0211(11) 0.0008(10)
N1A 0.0289(14) 0.0197(13) 0.0256(15) 0.0031(10) 0.0096(11) -0.0003(10)
C1A 0.0304(16) 0.0191(14) 0.0274(17) 0.0070(12) 0.0141(13) 0.0023(11)
C2A 0.0284(15) 0.0231(15) 0.0296(17) 0.0022(13) 0.0078(13) 0.0000(12)
C3A 0.0286(15) 0.0214(15) 0.0398(19) 0.0018(13) 0.0114(13) 0.0035(13)
C4A 0.0370(17) 0.0182(14) 0.0381(19) 0.0080(13) 0.0185(15) 0.0069(13)
C5A 0.0396(17) 0.0248(16) 0.0269(17) 0.0072(14) 0.0120(13) -0.0004(12)
C6A 0.0274(14) 0.0242(16) 0.0300(17) 0.0051(13) 0.0075(12) -0.0001(13)
C7A 0.047(2) 0.0306(18) 0.052(2) 0.0040(16) 0.0325(18) 0.0047(16)
C8A 0.0350(16) 0.0237(15) 0.0260(16) 0.0044(13) 0.0089(13) -0.0022(12)
C9A 0.055(2) 0.038(2) 0.0320(19) 0.0065(18) 0.0203(17) -0.0040(15)
C10A 0.042(2) 0.038(2) 0.035(2) -0.0047(17) 0.0059(15) -0.0056(16)
C11A 0.0335(17) 0.0251(16) 0.0254(16) 0.0041(14) 0.0070(13) -0.0006(13)
C12A 0.051(2) 0.039(2) 0.0285(18) 0.0049(17) 0.0186(16) 0.0072(15)
C13A 0.0298(16) 0.0352(19) 0.045(2) 0.0068(15) 0.0091(14) 0.0003(16)

loop_
_atom_type_symbol
_atom_type_description
_atom_type_scat_dispersion_real
_atom_type_scat_dispersion_imag
_atom_type_scat_source
C C 0.0181 0.0091 'International Tables Vol C Tables 4.2.6.8 and 6.1.1.4'
H H 0.0000 0.0000 'International Tables Vol C Tables 4.2.6.8 and 6.1.1.4'
N N 0.0311 0.0180 'International Tables Vol C Tables 4.2.6.8 and 6.1.1.4'
O O 0.0492 0.0322 'International Tables Vol C Tables 4.2.6.8 and 6.1.1.4'
S S 0.3331 0.5567 'International Tables Vol C Tables 4.2.6.8 and 6.1.1.4'

loop_
_geom_angle_atom_site_label_1
_geom_angle_atom_site_label_2
_geom_angle_atom_site_label_3
_geom_angle_site_symmetry_1
_geom_angle_site_symmetry_3
_geom_angle
_geom_angle_publ_flag
O1 S1 O2 . . 119.35(16) ?
O1 S1 N1 . . 107.65(15) ?
O1 S1 C1 . . 107.80(16) ?
O2 S1 N1 . . 107.99(14) ?
O2 S1 C1 . . 105.66(16) ?
N1 S1 C1 . . 107.92(15) ?
C8 N1 S1 . . 123.7(2) ?
C8 N1 C11 . . 117.9(3) ?
C11 N1 S1 . . 117.0(2) ?
C2 C1 S1 . . 120.1(3) ?
C6 C1 S1 . . 119.6(3) ?
C6 C1 C2 . . 120.3(3) ?
C1 C2 H2 . . 120.5 ?
C3 C2 C1 . . 119.0(3) ?
C3 C2 H2 . . 120.5 ?
C2 C3 H3 . . 119.2 ?
C2 C3 C4 . . 121.6(3) ?
C4 C3 H3 . . 119.2 ?
C3 C4 C5 . . 118.6(3) ?
C3 C4 C7 . . 121.0(3) ?
C5 C4 C7 . . 120.3(3) ?
C4 C5 H5 . . 119.8 ?
C6 C5 C4 . . 120.3(3) ?
C6 C5 H5 . . 119.8 ?
C1 C6 C5 . . 120.2(3) ?
C1 C6 H6 . . 119.9 ?
C5 C6 H6 . . 119.9 ?
C4 C7 H7A . . 109.5 ?
C4 C7 H7B . . 109.5 ?
C4 C7 H7C . . 109.5 ?
H7A C7 H7B . . 109.5 ?
H7A C7 H7C . . 109.5 ?
H7B C7 H7C . . 109.5 ?
N1 C8 H8 . . 105.7 ?
N1 C8 C9 . . 112.5(3) ?
N1 C8 C10 . . 114.0(3) ?
C9 C8 H8 . . 105.7 ?
C9 C8 C10 . . 112.5(3) ?
C10 C8 H8 . . 105.7 ?
C8 C9 H9A . . 109.5 ?
C8 C9 H9B . . 109.5 ?
C8 C9 H9C . . 109.5 ?
H9A C9 H9B . . 109.5 ?
H9A C9 H9C . . 109.5 ?
H9B C9 H9C . . 109.5 ?
C8 C10 H10A . . 109.5 ?
C8 C10 H10B . . 109.5 ?
C8 C10 H10C . . 109.5 ?
H10A C10 H10B . . 109.5 ?
H10A C10 H10C . . 109.5 ?
H10B C10 H10C . . 109.5 ?
N1 C11 H11 . . 107.5 ?
N1 C11 C12 . . 112.5(3) ?
N1 C11 C13 . . 109.6(3) ?
C12 C11 H11 . . 107.5 ?
C12 C11 C13 . . 112.1(3) ?
C13 C11 H11 . . 107.5 ?
C11 C12 H12A . . 109.5 ?
C11 C12 H12B . . 109.5 ?
C11 C12 H12C . . 109.5 ?
H12A C12 H12B . . 109.5 ?
H12A C12 H12C . . 109.5 ?
H12B C12 H12C . . 109.5 ?
C11 C13 H13A . . 109.5 ?
C11 C13 H13B . . 109.5 ?
C11 C13 H13C . . 109.5 ?
H13A C13 H13B . . 109.5 ?
H13A C13 H13C . . 109.5 ?
H13B C13 H13C . . 109.5 ?
O1A S1A O2A . . 119.54(16) ?
O1A S1A N1A . . 107.96(15) ?
O1A S1A C1A . . 107.38(17) ?
O2A S1A N1A . . 107.79(15) ?
O2A S1A C1A . . 105.62(16) ?
N1A S1A C1A . . 108.09(15) ?
C8A N1A S1A . . 123.2(2) ?
C11A N1A S1A . . 117.6(2) ?
C11A N1A C8A . . 118.1(3) ?
C2A C1A S1A . . 120.6(3) ?
C6A C1A S1A . . 119.6(3) ?
C6A C1A C2A . . 119.8(3) ?
C1A C2A H2A . . 120.2 ?
C3A C2A C1A . . 119.6(3) ?
C3A C2A H2A . . 120.2 ?
C2A C3A H3A . . 119.3 ?
C2A C3A C4A . . 121.3(3) ?
C4A C3A H3A . . 119.3 ?
C3A C4A C5A . . 118.5(3) ?
C3A C4A C7A . . 120.5(3) ?
C5A C4A C7A . . 121.0(3) ?
C4A C5A H5A . . 119.8 ?
C6A C5A C4A . . 120.5(3) ?
C6A C5A H5A . . 119.8 ?
C1A C6A H6A . . 119.8 ?
C5A C6A C1A . . 120.4(3) ?
C5A C6A H6A . . 119.8 ?
C4A C7A H7AA . . 109.5 ?
C4A C7A H7AB . . 109.5 ?
C4A C7A H7AC . . 109.5 ?
H7AA C7A H7AB . . 109.5 ?
H7AA C7A H7AC . . 109.5 ?
H7AB C7A H7AC . . 109.5 ?
N1A C8A H8A . . 105.8 ?
N1A C8A C9A . . 112.1(3) ?
N1A C8A C10A . . 114.2(3) ?
C9A C8A H8A . . 105.8 ?
C9A C8A C10A . . 112.2(3) ?
C10A C8A H8A . . 105.8 ?
C8A C9A H9AA . . 109.5 ?
C8A C9A H9AB . . 109.5 ?
C8A C9A H9AC . . 109.5 ?
H9AA C9A H9AB . . 109.5 ?
H9AA C9A H9AC . . 109.5 ?
H9AB C9A H9AC . . 109.5 ?
C8A C10A H10D . . 109.5 ?
C8A C10A H10E . . 109.5 ?
C8A C10A H10F . . 109.5 ?
H10D C10A H10E . . 109.5 ?
H10D C10A H10F . . 109.5 ?
H10E C10A H10F . . 109.5 ?
N1A C11A H11A . . 107.5 ?
N1A C11A C12A . . 112.5(3) ?
N1A C11A C13A . . 110.5(3) ?
C12A C11A H11A . . 107.5 ?
C12A C11A C13A . . 111.1(3) ?
C13A C11A H11A . . 107.5 ?
C11A C12A H12D . . 109.5 ?
C11A C12A H12E . . 109.5 ?
C11A C12A H12F . . 109.5 ?
H12D C12A H12E . . 109.5 ?
H12D C12A H12F . . 109.5 ?
H12E C12A H12F . . 109.5 ?
C11A C13A H13D . . 109.5 ?
C11A C13A H13E . . 109.5 ?
C11A C13A H13F . . 109.5 ?
H13D C13A H13E . . 109.5 ?
H13D C13A H13F . . 109.5 ?
H13E C13A H13F . . 109.5 ?

loop_
_geom_bond_atom_site_label_1
_geom_bond_atom_site_label_2
_geom_bond_site_symmetry_2
_geom_bond_distance
_geom_bond_publ_flag
S1 O1 . 1.434(3) ?
S1 O2 . 1.439(3) ?
S1 N1 . 1.622(3) ?
S1 C1 . 1.777(3) ?
N1 C8 . 1.484(4) ?
N1 C11 . 1.493(4) ?
C1 C2 . 1.395(5) ?
C1 C6 . 1.383(5) ?
C2 H2 . 0.9500 ?
C2 C3 . 1.384(5) ?
C3 H3 . 0.9500 ?
C3 C4 . 1.388(6) ?
C4 C5 . 1.398(5) ?
C4 C7 . 1.507(5) ?
C5 H5 . 0.9500 ?
C5 C6 . 1.385(5) ?
C6 H6 . 0.9500 ?
C7 H7A . 0.9800 ?
C7 H7B . 0.9800 ?
C7 H7C . 0.9800 ?
C8 H8 . 1.0000 ?
C8 C9 . 1.524(5) ?
C8 C10 . 1.525(5) ?
C9 H9A . 0.9800 ?
C9 H9B . 0.9800 ?
C9 H9C . 0.9800 ?
C10 H10A . 0.9800 ?
C10 H10B . 0.9800 ?
C10 H10C . 0.9800 ?
C11 H11 . 1.0000 ?
C11 C12 . 1.516(5) ?
C11 C13 . 1.529(5) ?
C12 H12A . 0.9800 ?
C12 H12B . 0.9800 ?
C12 H12C . 0.9800 ?
C13 H13A . 0.9800 ?
C13 H13B . 0.9800 ?
C13 H13C . 0.9800 ?
S1A O1A . 1.433(3) ?
S1A O2A . 1.437(3) ?
S1A N1A . 1.624(3) ?
S1A C1A . 1.773(4) ?
N1A C8A . 1.489(4) ?
N1A C11A . 1.479(4) ?
C1A C2A . 1.393(5) ?
C1A C6A . 1.390(5) ?
C2A H2A . 0.9500 ?
C2A C3A . 1.381(5) ?
C3A H3A . 0.9500 ?
C3A C4A . 1.395(5) ?
C4A C5A . 1.398(5) ?
C4A C7A . 1.500(5) ?
C5A H5A . 0.9500 ?
C5A C6A . 1.381(5) ?
C6A H6A . 0.9500 ?
C7A H7AA . 0.9800 ?
C7A H7AB . 0.9800 ?
C7A H7AC . 0.9800 ?
C8A H8A . 1.0000 ?
C8A C9A . 1.521(5) ?
C8A C10A . 1.525(5) ?
C9A H9AA . 0.9800 ?
C9A H9AB . 0.9800 ?
C9A H9AC . 0.9800 ?
C10A H10D . 0.9800 ?
C10A H10E . 0.9800 ?
C10A H10F . 0.9800 ?
C11A H11A . 1.0000 ?
C11A C12A . 1.522(5) ?
C11A C13A . 1.525(5) ?
C12A H12D . 0.9800 ?
C12A H12E . 0.9800 ?
C12A H12F . 0.9800 ?
C13A H13D . 0.9800 ?
C13A H13E . 0.9800 ?
C13A H13F . 0.9800 ?

loop_
_geom_hbond_atom_site_label_D
_geom_hbond_atom_site_label_H
_geom_hbond_atom_site_label_A
_geom_hbond_site_symmetry_A
_geom_hbond_distance_DH
_geom_hbond_distance_HA
_geom_hbond_distance_DA
_geom_hbond_angle_DHA
C8 H8 O2 1_545 1.00 2.56 3.464(4) 150.8
C9 H9A O1 . 0.98 2.44 3.071(5) 121.4
C10 H10B O1 . 0.98 2.59 3.157(5) 116.6
C9A H9AC O1A . 0.98 2.41 3.039(5) 121.1
C10A H10F O1A . 0.98 2.57 3.157(5) 118.4
C3 H3 Cg2 2_454 0.95 2.95 3.515(4) 120
C3A H3A Cg1 2_665 0.95 2.96 3.548(4) 121

_cod_database_fobs_code 2243428
